data_7704059
loop_
_publ_author_name
'Torres-Huerta, Aaron'
'Chan, Tiffany G.'
'White, Andrew J. P.'
'Vilar, Ramon'

_publ_section_title
;
 Molecular recognition of bisphosphonate-based drugs by di-zinc receptors
 in aqueous solution and on gold nanoparticles.
;
_journal_issue 18
_journal_name_full 'Dalton transactions (Cambridge, England : 2003)'
_journal_page_first 5939
_journal_page_last 5948
_journal_paper_doi 10.1039/d0dt00930j
_journal_volume 49
_journal_year 2020
_chemical_formula_moiety 'C43 H47 N7 O8 P2 Zn2, 12.5(H2 O)'
_chemical_formula_sum 'C43 H72 N7 O20.5 P2 Zn2'
_chemical_formula_weight 1207.75
_space_group_crystal_system triclinic
_space_group_IT_number 2
_space_group_name_Hall '-P 1'
_space_group_name_H-M_alt 'P -1'
_atom_sites_solution_hydrogens mixed
_audit_creation_method SHELXL-2017/1
_audit_update_record
;
2020-02-18 deposited with the CCDC.	2020-04-13 downloaded from the CCDC.
;
_cell_angle_alpha 91.859(4)
_cell_angle_beta 96.471(5)
_cell_angle_gamma 117.397(7)
_cell_formula_units_Z 2
_cell_length_a 13.6466(11)
_cell_length_b 14.0282(7)
_cell_length_c 16.2009(9)
_cell_measurement_reflns_used 4583
_cell_measurement_temperature 173(2)
_cell_measurement_theta_max 73.7940
_cell_measurement_theta_min 3.6600
_cell_volume 2723.5(4)
_computing_cell_refinement 'CrysAlisPro, Rigaku OD'
_computing_data_collection 'CrysAlisPro, Rigaku OD'
_computing_data_reduction 'CrysAlisPro, Rigaku OD'
_computing_molecular_graphics 'Bruker SHELXTL'
_computing_publication_material 'CIFTAB-2014 (Sheldrick, 2017)'
_computing_structure_refinement 'SHELXL-2017/1 (Sheldrick, 2017)'
_computing_structure_solution 'SHELXS-2014 (Sheldrick, 2017)'
_diffrn_ambient_temperature 173(2)
_diffrn_detector_area_resol_mean 10.4115
_diffrn_measured_fraction_theta_full 0.983
_diffrn_measured_fraction_theta_max 0.944
_diffrn_measurement_device_type 'Agilent Xcalibur PX Ultra A'
_diffrn_measurement_method 'omega scans'
_diffrn_radiation_type CuK\a
_diffrn_radiation_wavelength 1.54184
_diffrn_reflns_av_R_equivalents 0.0459
_diffrn_reflns_av_unetI/netI 0.0810
_diffrn_reflns_Laue_measured_fraction_full 0.983
_diffrn_reflns_Laue_measured_fraction_max 0.944
_diffrn_reflns_limit_h_max 15
_diffrn_reflns_limit_h_min -16
_diffrn_reflns_limit_k_max 17
_diffrn_reflns_limit_k_min -14
_diffrn_reflns_limit_l_max 17
_diffrn_reflns_limit_l_min -20
_diffrn_reflns_number 15864
_diffrn_reflns_point_group_measured_fraction_full 0.983
_diffrn_reflns_point_group_measured_fraction_max 0.944
_diffrn_reflns_theta_full 67.684
_diffrn_reflns_theta_max 73.972
_diffrn_reflns_theta_min 3.565
_diffrn_source 'Enhance Ultra (Cu) X-ray Source'
_exptl_absorpt_coefficient_mu 2.328
_exptl_absorpt_correction_T_max 0.863
_exptl_absorpt_correction_T_min 0.665
_exptl_absorpt_correction_type analytical
_exptl_absorpt_process_details
; 
CrysAlisPro 1.171.38.46 (Rigaku Oxford Diffraction, 2015) 
Analytical numeric absorption correction using a multifaceted crystal 
model based on expressions derived by R.C. Clark & J.S. Reid. 
(Clark, R. C. & Reid, J. S. (1995). Acta Cryst. A51, 887-897) 
Empirical absorption correction using spherical harmonics, 
implemented in SCALE3 ABSPACK scaling algorithm. 
;
_exptl_crystal_colour Colourless
_exptl_crystal_density_diffrn 1.473
_exptl_crystal_description blocks
_exptl_crystal_F_000 1266
_exptl_crystal_size_max 0.279
_exptl_crystal_size_mid 0.163
_exptl_crystal_size_min 0.092
_refine_diff_density_max 0.739
_refine_diff_density_min -0.425
_refine_diff_density_rms 0.072
_refine_ls_extinction_method none
_refine_ls_goodness_of_fit_ref 0.971
_refine_ls_hydrogen_treatment mixed
_refine_ls_matrix_type full
_refine_ls_number_parameters 568
_refine_ls_number_reflns 10425
_refine_ls_number_restraints 2
_refine_ls_restrained_S_all 0.971
_refine_ls_R_factor_all 0.0687
_refine_ls_R_factor_gt 0.0465
_refine_ls_shift/su_max 0.001
_refine_ls_shift/su_mean 0.000
_refine_ls_structure_factor_coef Fsqd
_refine_ls_weighting_details 'w=1/[\s^2^(Fo^2^)+(0.0466P)^2^] where P=(Fo^2^+2Fc^2^)/3'
_refine_ls_weighting_scheme calc
_refine_ls_wR_factor_gt 0.1070
_refine_ls_wR_factor_ref 0.1214
_reflns_Friedel_coverage 0.000
_reflns_number_gt 7550
_reflns_number_total 10425
_reflns_threshold_expression 'I > 2\s(I)'
_cod_data_source_file d0dt00930j2.cif
_cod_data_source_block 3
_cod_depositor_comments 'Adding full bibliography for 7704059--7704060.cif.'
_cod_original_cell_volume 2723.5(3)
_cod_original_formula_sum 'C43 H72 N7 O20.50 P2 Zn2'
_cod_database_code 7704059
_shelx_shelxl_version_number 2017/1
_shelx_space_group_comment
; 
The symmetry employed for this shelxl refinement is uniquely defined 
by the following loop, which should always be used as a source of 
symmetry information in preference to the above space-group names. 
They are only intended as comments. 
;

loop_
_space_group_symop_operation_xyz
'x, y, z'
'-x, -y, -z'

loop_
_atom_site_label
_atom_site_type_symbol
_atom_site_fract_x
_atom_site_fract_y
_atom_site_fract_z
_atom_site_U_iso_or_equiv
_atom_site_adp_type
_atom_site_occupancy
_atom_site_site_symmetry_order
_atom_site_calc_flag
_atom_site_refinement_flags_posn
_atom_site_refinement_flags_adp
_atom_site_refinement_flags_occupancy
_atom_site_disorder_assembly
_atom_site_disorder_group
Zn1 Zn 0.58399(3) 0.25901(3) 0.20719(2) 0.02856(10) Uani 1 1 d . . . . .
Zn2 Zn 0.74532(3) 0.55216(3) 0.22964(2) 0.02993(10) Uani 1 1 d . . . . .
O1 O 0.59983(17) 0.41295(17) 0.24152(13) 0.0300(4) Uani 1 1 d . . . . .
C2 C 0.5154(3) 0.4203(2) 0.26955(19) 0.0293(6) Uani 1 1 d . . . . .
C3 C 0.5319(3) 0.4818(2) 0.34555(19) 0.0307(6) Uani 1 1 d . . . . .
C4 C 0.4420(3) 0.4867(3) 0.3747(2) 0.0347(6) Uani 1 1 d . . . . .
H4A H 0.454306 0.527907 0.426047 0.042 Uiso 1 1 calc R U . . .
C5 C 0.3340(3) 0.4325(3) 0.3304(2) 0.0374(7) Uani 1 1 d . . . . .
C6 C 0.3185(3) 0.3728(3) 0.2553(2) 0.0364(7) Uani 1 1 d . . . . .
H6A H 0.245853 0.336058 0.224148 0.044 Uiso 1 1 calc R U . . .
C7 C 0.4063(3) 0.3655(2) 0.2245(2) 0.0321(6) Uani 1 1 d . . . . .
C8 C 0.6479(3) 0.5419(3) 0.39311(19) 0.0331(6) Uani 1 1 d . . . . .
H8A H 0.645210 0.575013 0.447131 0.040 Uiso 1 1 calc R U . . .
H8B H 0.677667 0.490551 0.404929 0.040 Uiso 1 1 calc R U . . .
N9 N 0.7229(2) 0.6268(2) 0.34538(16) 0.0321(5) Uani 1 1 d . . . . .
C10 C 0.8351(3) 0.6863(3) 0.3918(2) 0.0416(8) Uani 1 1 d . . . . .
H10A H 0.857240 0.635102 0.418217 0.050 Uiso 1 1 calc R U . . .
H10B H 0.835505 0.736167 0.436659 0.050 Uiso 1 1 calc R U . . .
C11 C 0.9177(3) 0.7495(3) 0.3355(2) 0.0403(7) Uani 1 1 d . . . . .
C12 C 1.0134(3) 0.8449(3) 0.3638(3) 0.0523(10) Uani 1 1 d . . . . .
H12A H 1.028083 0.874139 0.420215 0.063 Uiso 1 1 calc R U . . .
C13 C 1.0867(4) 0.8963(3) 0.3089(4) 0.0637(12) Uani 1 1 d . . . . .
H13A H 1.152827 0.961702 0.326990 0.076 Uiso 1 1 calc R U . . .
C14 C 1.0632(4) 0.8521(3) 0.2274(3) 0.0614(11) Uani 1 1 d . . . . .
H14A H 1.112057 0.886744 0.188187 0.074 Uiso 1 1 calc R U . . .
C15 C 0.9663(3) 0.7559(3) 0.2041(3) 0.0486(9) Uani 1 1 d . . . . .
H15A H 0.950363 0.724539 0.148212 0.058 Uiso 1 1 calc R U . . .
N16 N 0.8955(2) 0.7062(2) 0.2565(2) 0.0396(6) Uani 1 1 d . . . . .
C17 C 0.6781(3) 0.7012(3) 0.3219(2) 0.0344(6) Uani 1 1 d . . . . .
H17A H 0.741057 0.773841 0.319847 0.041 Uiso 1 1 calc R U . . .
H17B H 0.635192 0.706701 0.365594 0.041 Uiso 1 1 calc R U . . .
C18 C 0.6037(3) 0.6664(2) 0.23875(19) 0.0332(6) Uani 1 1 d . . . . .
C19 C 0.5113(3) 0.6834(3) 0.2234(2) 0.0394(7) Uani 1 1 d . . . . .
H19A H 0.490562 0.715261 0.266312 0.047 Uiso 1 1 calc R U . . .
C20 C 0.4502(3) 0.6535(3) 0.1449(2) 0.0452(8) Uani 1 1 d . . . . .
H20A H 0.384936 0.661863 0.133313 0.054 Uiso 1 1 calc R U . . .
C21 C 0.4849(3) 0.6110(3) 0.0832(2) 0.0482(9) Uani 1 1 d . . . . .
H21A H 0.446020 0.593034 0.027926 0.058 Uiso 1 1 calc R U . . .
C22 C 0.5768(3) 0.5953(3) 0.1030(2) 0.0438(8) Uani 1 1 d . . . . .
H22A H 0.598932 0.563906 0.060728 0.053 Uiso 1 1 calc R U . . .
N23 N 0.6368(2) 0.6223(2) 0.17975(17) 0.0340(6) Uani 1 1 d . . . . .
C24 C 0.3870(3) 0.2967(3) 0.1452(2) 0.0334(6) Uani 1 1 d . . . . .
H24A H 0.309707 0.271355 0.117281 0.040 Uiso 1 1 calc R U . . .
H24B H 0.438539 0.340410 0.106976 0.040 Uiso 1 1 calc R U . . .
N25 N 0.4050(2) 0.2029(2) 0.16219(16) 0.0317(5) Uani 1 1 d . . . . .
C26 C 0.3816(3) 0.1326(3) 0.0847(2) 0.0363(7) Uani 1 1 d . . . . .
H26A H 0.414995 0.177699 0.039662 0.044 Uiso 1 1 calc R U . . .
H26B H 0.299978 0.091710 0.067186 0.044 Uiso 1 1 calc R U . . .
C27 C 0.4285(3) 0.0552(3) 0.0978(2) 0.0352(7) Uani 1 1 d . . . . .
C28 C 0.3775(3) -0.0491(3) 0.0576(2) 0.0437(8) Uani 1 1 d . . . . .
H28A H 0.307180 -0.076347 0.023393 0.052 Uiso 1 1 calc R U . . .
C29 C 0.4304(4) -0.1121(3) 0.0681(2) 0.0471(9) Uani 1 1 d . . . . .
H29A H 0.397424 -0.182867 0.040462 0.057 Uiso 1 1 calc R U . . .
C30 C 0.5310(3) -0.0720(3) 0.1188(2) 0.0444(8) Uani 1 1 d . . . . .
H30A H 0.568817 -0.114153 0.126246 0.053 Uiso 1 1 calc R U . . .
C31 C 0.5769(3) 0.0316(3) 0.1590(2) 0.0389(7) Uani 1 1 d . . . . .
H31A H 0.646132 0.058964 0.194731 0.047 Uiso 1 1 calc R U . . .
N32 N 0.5264(2) 0.0941(2) 0.14896(17) 0.0339(6) Uani 1 1 d . . . . .
C33 C 0.3380(3) 0.1398(3) 0.2258(2) 0.0360(7) Uani 1 1 d . . . . .
H33A H 0.319463 0.063106 0.214776 0.043 Uiso 1 1 calc R U . . .
H33B H 0.267180 0.144035 0.221170 0.043 Uiso 1 1 calc R U . . .
C34 C 0.3994(3) 0.1807(2) 0.3131(2) 0.0342(6) Uani 1 1 d . . . . .
C35 C 0.3445(3) 0.1800(3) 0.3803(2) 0.0466(8) Uani 1 1 d . . . . .
H35A H 0.266705 0.157911 0.372257 0.056 Uiso 1 1 calc R U . . .
C36 C 0.4049(4) 0.2119(4) 0.4585(3) 0.0551(10) Uani 1 1 d . . . . .
H36A H 0.368839 0.211220 0.505516 0.066 Uiso 1 1 calc R U . . .
C37 C 0.5183(4) 0.2453(3) 0.4692(2) 0.0522(9) Uani 1 1 d . . . . .
H37A H 0.561025 0.267111 0.523261 0.063 Uiso 1 1 calc R U . . .
C38 C 0.5679(3) 0.2459(3) 0.3992(2) 0.0389(7) Uani 1 1 d . . . . .
H38A H 0.646076 0.270530 0.405647 0.047 Uiso 1 1 calc R U . . .
N39 N 0.5094(2) 0.2132(2) 0.32278(16) 0.0326(5) Uani 1 1 d . . . . .
C40 C 0.2380(3) 0.4419(3) 0.3614(2) 0.0427(8) Uani 1 1 d . . . . .
H40A H 0.252764 0.456962 0.422897 0.051 Uiso 1 1 calc R U . . .
H40B H 0.168440 0.373101 0.346628 0.051 Uiso 1 1 calc R U . . .
C41 C 0.2246(3) 0.5326(3) 0.3217(2) 0.0386(7) Uani 1 1 d . . . . .
H41A H 0.295464 0.600496 0.334753 0.046 Uiso 1 1 calc R U . . .
H41B H 0.207843 0.516041 0.260330 0.046 Uiso 1 1 calc R U . . .
N42 N 0.1328(2) 0.5476(2) 0.35279(14) 0.0375(6) Uani 1 1 d D . . . .
H42A H 0.0697(5) 0.4870(5) 0.3334(9) 0.066(15) Uiso 1 1 d D . . . .
H42B H 0.140(2) 0.559(2) 0.40864(18) 0.047(12) Uiso 1 1 d D . . . .
C43 C 0.1202(3) 0.6403(3) 0.3180(3) 0.0458(8) Uani 1 1 d . . . . .
H43A H 0.104371 0.627449 0.256349 0.055 Uiso 1 1 calc R U . . .
H43B H 0.055770 0.643226 0.338169 0.055 Uiso 1 1 calc R U . . .
C44 C 0.2225(3) 0.7468(3) 0.3425(2) 0.0398(7) Uani 1 1 d . . . . .
C45 C 0.2945(4) 0.7960(4) 0.2854(3) 0.0546(10) Uani 1 1 d . . . . .
H45A H 0.280532 0.761966 0.230661 0.066 Uiso 1 1 calc R U . . .
C46 C 0.3877(4) 0.8962(4) 0.3091(4) 0.0710(14) Uani 1 1 d . . . . .
H46A H 0.438256 0.929500 0.270614 0.085 Uiso 1 1 calc R U . . .
C47 C 0.4068(4) 0.9463(4) 0.3867(4) 0.0689(14) Uani 1 1 d . . . . .
H47A H 0.469401 1.015363 0.401627 0.083 Uiso 1 1 calc R U . . .
C48 C 0.3370(5) 0.8984(4) 0.4429(3) 0.0643(12) Uani 1 1 d . . . . .
H48A H 0.351299 0.933720 0.497194 0.077 Uiso 1 1 calc R U . . .
C49 C 0.2455(4) 0.7989(3) 0.4220(2) 0.0496(9) Uani 1 1 d . . . . .
H49A H 0.197781 0.765659 0.462189 0.060 Uiso 1 1 calc R U . . .
C50 C 0.8582(3) 0.3835(3) 0.1481(2) 0.0388(7) Uani 1 1 d . . . . .
P51 P 0.84157(6) 0.37992(6) 0.25950(5) 0.03472(18) Uani 1 1 d . . . . .
O52 O 0.73261(19) 0.27797(18) 0.26461(15) 0.0366(5) Uani 1 1 d . . . . .
O53 O 0.83993(18) 0.48262(18) 0.29065(14) 0.0354(5) Uani 1 1 d . . . . .
O54 O 0.9414(2) 0.3710(2) 0.30455(18) 0.0477(6) Uani 1 1 d . . . . .
P55 P 0.75042(7) 0.40444(7) 0.08473(5) 0.03345(17) Uani 1 1 d . . . . .
O56 O 0.7672(2) 0.51658(19) 0.11294(14) 0.0361(5) Uani 1 1 d . . . . .
O57 O 0.63888(18) 0.31236(18) 0.09549(13) 0.0339(5) Uani 1 1 d . . . . .
O58 O 0.7712(2) 0.3996(2) -0.00684(16) 0.0482(6) Uani 1 1 d . . . . .
O59 O 0.9674(2) 0.4726(2) 0.1415(2) 0.0572(7) Uani 1 1 d . . . . .
C60 C 0.8531(3) 0.2795(3) 0.1154(3) 0.0531(10) Uani 1 1 d . . . . .
H60A H 0.779207 0.219679 0.118523 0.080 Uiso 1 1 calc R U . . .
H60B H 0.910083 0.267558 0.149067 0.080 Uiso 1 1 calc R U . . .
H60C H 0.866844 0.283567 0.057164 0.080 Uiso 1 1 calc R U . . .

loop_
_atom_site_aniso_label
_atom_site_aniso_U_11
_atom_site_aniso_U_22
_atom_site_aniso_U_33
_atom_site_aniso_U_23
_atom_site_aniso_U_13
_atom_site_aniso_U_12
Zn1 0.02414(18) 0.02517(19) 0.0332(2) -0.00300(15) 0.00242(14) 0.00956(15)
Zn2 0.0282(2) 0.02494(19) 0.0340(2) -0.00164(15) 0.00460(15) 0.01042(16)
O1 0.0256(10) 0.0260(10) 0.0374(10) -0.0028(8) 0.0049(8) 0.0115(8)
C2 0.0288(14) 0.0211(13) 0.0389(15) 0.0021(11) 0.0069(12) 0.0119(11)
C3 0.0324(15) 0.0269(14) 0.0331(14) 0.0032(11) 0.0075(12) 0.0135(12)
C4 0.0395(17) 0.0313(15) 0.0373(15) 0.0054(12) 0.0125(13) 0.0183(13)
C5 0.0376(17) 0.0345(16) 0.0481(18) 0.0094(13) 0.0181(14) 0.0207(14)
C6 0.0316(15) 0.0307(15) 0.0498(18) 0.0040(13) 0.0086(13) 0.0164(13)
C7 0.0310(15) 0.0275(14) 0.0380(15) 0.0006(12) 0.0056(12) 0.0139(12)
C8 0.0375(16) 0.0324(15) 0.0295(14) 0.0008(12) 0.0042(12) 0.0167(13)
N9 0.0331(13) 0.0260(12) 0.0332(12) -0.0024(10) 0.0013(10) 0.0114(10)
C10 0.0393(18) 0.0342(17) 0.0423(17) -0.0066(14) -0.0087(14) 0.0134(14)
C11 0.0346(17) 0.0296(16) 0.0516(19) -0.0040(14) -0.0055(14) 0.0136(14)
C12 0.0400(19) 0.0324(18) 0.071(3) -0.0077(17) -0.0027(18) 0.0083(15)
C13 0.037(2) 0.038(2) 0.103(4) -0.004(2) 0.000(2) 0.0086(16)
C14 0.042(2) 0.042(2) 0.095(3) 0.010(2) 0.020(2) 0.0132(18)
C15 0.0344(18) 0.0383(19) 0.068(2) 0.0008(17) 0.0109(16) 0.0124(15)
N16 0.0331(14) 0.0267(13) 0.0551(17) 0.0009(12) 0.0054(12) 0.0112(11)
C17 0.0359(16) 0.0269(14) 0.0387(16) -0.0037(12) 0.0031(13) 0.0142(12)
C18 0.0398(16) 0.0235(14) 0.0350(15) -0.0012(11) 0.0050(13) 0.0141(12)
C19 0.0448(18) 0.0366(17) 0.0421(17) 0.0003(13) 0.0064(14) 0.0235(15)
C20 0.0426(19) 0.0426(19) 0.052(2) 0.0002(15) -0.0026(16) 0.0239(16)
C21 0.054(2) 0.046(2) 0.0427(18) -0.0074(15) -0.0113(16) 0.0269(18)
C22 0.054(2) 0.0452(19) 0.0335(16) -0.0040(14) 0.0026(15) 0.0256(17)
N23 0.0370(14) 0.0291(13) 0.0362(13) -0.0004(10) 0.0042(11) 0.0162(11)
C24 0.0295(14) 0.0319(15) 0.0386(16) -0.0028(12) -0.0008(12) 0.0159(12)
N25 0.0294(12) 0.0267(12) 0.0360(13) -0.0037(10) 0.0055(10) 0.0108(10)
C26 0.0318(15) 0.0335(16) 0.0357(15) -0.0112(13) -0.0036(12) 0.0113(13)
C27 0.0355(16) 0.0312(15) 0.0329(15) -0.0053(12) 0.0040(12) 0.0112(13)
C28 0.0450(19) 0.0316(17) 0.0423(17) -0.0102(14) 0.0026(15) 0.0094(15)
C29 0.061(2) 0.0294(16) 0.0434(18) -0.0055(14) 0.0086(16) 0.0156(16)
C30 0.055(2) 0.0325(17) 0.0474(18) -0.0019(14) 0.0085(16) 0.0218(16)
C31 0.0425(18) 0.0325(16) 0.0412(17) -0.0004(13) 0.0039(14) 0.0180(14)
N32 0.0326(13) 0.0258(12) 0.0386(13) -0.0045(10) 0.0050(11) 0.0102(10)
C33 0.0277(14) 0.0294(15) 0.0429(17) -0.0047(13) 0.0088(12) 0.0063(12)
C34 0.0347(16) 0.0237(14) 0.0415(16) 0.0014(12) 0.0095(13) 0.0107(12)
C35 0.048(2) 0.0378(18) 0.051(2) -0.0027(15) 0.0193(16) 0.0155(16)
C36 0.063(3) 0.053(2) 0.046(2) -0.0034(17) 0.0214(18) 0.022(2)
C37 0.066(3) 0.049(2) 0.0363(17) -0.0015(15) 0.0099(17) 0.0222(19)
C38 0.0446(18) 0.0341(16) 0.0389(16) 0.0021(13) 0.0020(14) 0.0202(14)
N39 0.0351(13) 0.0258(12) 0.0351(13) 0.0017(10) 0.0088(10) 0.0119(10)
C40 0.0445(19) 0.0441(19) 0.0506(19) 0.0099(15) 0.0182(15) 0.0272(16)
C41 0.0306(15) 0.0346(16) 0.0523(19) -0.0006(14) 0.0071(13) 0.0168(13)
N42 0.0273(13) 0.0323(13) 0.0510(16) -0.0019(12) 0.0021(11) 0.0134(11)
C43 0.0338(17) 0.0392(18) 0.064(2) -0.0019(16) -0.0031(16) 0.0194(15)
C44 0.0358(17) 0.0358(17) 0.0497(18) 0.0015(14) 0.0034(14) 0.0191(14)
C45 0.064(3) 0.050(2) 0.054(2) 0.0099(18) 0.0180(19) 0.028(2)
C46 0.057(3) 0.056(3) 0.097(4) 0.030(3) 0.030(3) 0.018(2)
C47 0.061(3) 0.034(2) 0.096(4) 0.008(2) -0.008(3) 0.0128(19)
C48 0.074(3) 0.046(2) 0.066(3) -0.003(2) -0.006(2) 0.026(2)
C49 0.050(2) 0.048(2) 0.048(2) 0.0007(16) 0.0057(16) 0.0205(17)
C50 0.0270(15) 0.0306(15) 0.0559(19) -0.0061(14) 0.0053(13) 0.0118(13)
P51 0.0247(4) 0.0294(4) 0.0460(4) 0.0001(3) -0.0025(3) 0.0110(3)
O52 0.0290(11) 0.0306(11) 0.0475(12) 0.0047(9) -0.0001(9) 0.0128(9)
O53 0.0295(11) 0.0317(11) 0.0406(11) -0.0014(9) -0.0017(9) 0.0123(9)
O54 0.0291(12) 0.0388(13) 0.0714(17) 0.0077(12) -0.0072(11) 0.0157(10)
P55 0.0302(4) 0.0343(4) 0.0343(4) -0.0015(3) 0.0076(3) 0.0133(3)
O56 0.0399(12) 0.0356(12) 0.0338(11) 0.0028(9) 0.0098(9) 0.0174(10)
O57 0.0297(11) 0.0346(11) 0.0340(10) -0.0021(9) 0.0042(8) 0.0125(9)
O58 0.0498(15) 0.0524(15) 0.0397(12) -0.0031(11) 0.0157(11) 0.0199(12)
O59 0.0300(12) 0.0469(15) 0.085(2) -0.0057(14) 0.0138(13) 0.0093(11)
C60 0.042(2) 0.043(2) 0.074(3) -0.0105(18) 0.0176(18) 0.0184(16)

loop_
_atom_type_symbol
_atom_type_description
_atom_type_scat_dispersion_real
_atom_type_scat_dispersion_imag
_atom_type_scat_source
C C 0.0181 0.0091 'International Tables Vol C Tables 4.2.6.8 and 6.1.1.4'
H H 0.0000 0.0000 'International Tables Vol C Tables 4.2.6.8 and 6.1.1.4'
N N 0.0311 0.0180 'International Tables Vol C Tables 4.2.6.8 and 6.1.1.4'
O O 0.0492 0.0322 'International Tables Vol C Tables 4.2.6.8 and 6.1.1.4'
P P 0.2955 0.4335 'International Tables Vol C Tables 4.2.6.8 and 6.1.1.4'
Zn Zn -1.5491 0.6778 'International Tables Vol C Tables 4.2.6.8 and 6.1.1.4'

loop_
_geom_angle_atom_site_label_1
_geom_angle_atom_site_label_2
_geom_angle_atom_site_label_3
_geom_angle
_geom_angle_site_symmetry_1
_geom_angle_site_symmetry_3
_geom_angle_publ_flag
O52 Zn1 O57 95.85(9) . . ?
O52 Zn1 O1 99.81(9) . . ?
O57 Zn1 O1 89.17(9) . . ?
O52 Zn1 N39 91.12(10) . . ?
O57 Zn1 N39 171.59(10) . . ?
O1 Zn1 N39 85.00(9) . . ?
O52 Zn1 N32 95.84(10) . . ?
O57 Zn1 N32 86.71(10) . . ?
O1 Zn1 N32 164.15(9) . . ?
N39 Zn1 N32 97.28(10) . . ?
O52 Zn1 N25 165.77(10) . . ?
O57 Zn1 N25 95.67(9) . . ?
O1 Zn1 N25 88.69(9) . . ?
N39 Zn1 N25 78.17(10) . . ?
N32 Zn1 N25 76.52(10) . . ?
O56 Zn2 O1 99.75(9) . . ?
O56 Zn2 O53 94.90(9) . . ?
O1 Zn2 O53 89.19(9) . . ?
O56 Zn2 N16 97.20(11) . . ?
O1 Zn2 N16 162.85(10) . . ?
O53 Zn2 N16 86.81(10) . . ?
O56 Zn2 N23 91.54(10) . . ?
O1 Zn2 N23 87.21(9) . . ?
O53 Zn2 N23 173.08(10) . . ?
N16 Zn2 N23 94.92(11) . . ?
O56 Zn2 N9 166.21(10) . . ?
O1 Zn2 N9 88.23(9) . . ?
O53 Zn2 N9 96.45(9) . . ?
N16 Zn2 N9 75.68(11) . . ?
N23 Zn2 N9 77.54(10) . . ?
C2 O1 Zn2 120.05(18) . . ?
C2 O1 Zn1 119.56(18) . . ?
Zn2 O1 Zn1 120.39(10) . . ?
O1 C2 C3 120.9(3) . . ?
O1 C2 C7 120.8(3) . . ?
C3 C2 C7 118.3(3) . . ?
C4 C3 C2 120.1(3) . . ?
C4 C3 C8 121.3(3) . . ?
C2 C3 C8 118.7(3) . . ?
C3 C4 C5 121.8(3) . . ?
C6 C5 C4 117.9(3) . . ?
C6 C5 C40 121.0(3) . . ?
C4 C5 C40 121.1(3) . . ?
C5 C6 C7 121.9(3) . . ?
C6 C7 C2 120.1(3) . . ?
C6 C7 C24 121.1(3) . . ?
C2 C7 C24 118.7(3) . . ?
N9 C8 C3 111.2(2) . . ?
C10 N9 C17 110.4(3) . . ?
C10 N9 C8 111.4(3) . . ?
C17 N9 C8 111.2(3) . . ?
C10 N9 Zn2 104.6(2) . . ?
C17 N9 Zn2 109.05(18) . . ?
C8 N9 Zn2 110.02(18) . . ?
N9 C10 C11 111.1(3) . . ?
N16 C11 C12 121.7(4) . . ?
N16 C11 C10 115.9(3) . . ?
C12 C11 C10 122.4(3) . . ?
C13 C12 C11 118.9(4) . . ?
C12 C13 C14 119.3(4) . . ?
C13 C14 C15 118.4(4) . . ?
N16 C15 C14 122.6(4) . . ?
C15 N16 C11 119.1(3) . . ?
C15 N16 Zn2 126.3(3) . . ?
C11 N16 Zn2 114.5(2) . . ?
N9 C17 C18 113.2(2) . . ?
N23 C18 C19 122.7(3) . . ?
N23 C18 C17 115.1(3) . . ?
C19 C18 C17 122.1(3) . . ?
C20 C19 C18 118.7(3) . . ?
C19 C20 C21 119.2(4) . . ?
C22 C21 C20 119.0(3) . . ?
N23 C22 C21 122.8(3) . . ?
C22 N23 C18 117.5(3) . . ?
C22 N23 Zn2 124.7(2) . . ?
C18 N23 Zn2 114.3(2) . . ?
N25 C24 C7 111.1(3) . . ?
C24 N25 C26 111.2(3) . . ?
C24 N25 C33 112.0(3) . . ?
C26 N25 C33 110.5(2) . . ?
C24 N25 Zn1 109.34(18) . . ?
C26 N25 Zn1 104.49(19) . . ?
C33 N25 Zn1 108.89(19) . . ?
N25 C26 C27 110.9(3) . . ?
N32 C27 C28 121.4(3) . . ?
N32 C27 C26 115.6(3) . . ?
C28 C27 C26 122.9(3) . . ?
C29 C28 C27 119.2(3) . . ?
C30 C29 C28 119.5(3) . . ?
C29 C30 C31 119.0(4) . . ?
N32 C31 C30 122.1(3) . . ?
C31 N32 C27 118.8(3) . . ?
C31 N32 Zn1 127.9(2) . . ?
C27 N32 Zn1 113.4(2) . . ?
N25 C33 C34 111.9(3) . . ?
N39 C34 C35 121.8(3) . . ?
N39 C34 C33 116.2(3) . . ?
C35 C34 C33 121.9(3) . . ?
C36 C35 C34 118.5(4) . . ?
C35 C36 C37 120.2(4) . . ?
C36 C37 C38 118.2(4) . . ?
N39 C38 C37 122.1(4) . . ?
C38 N39 C34 119.2(3) . . ?
C38 N39 Zn1 123.7(2) . . ?
C34 N39 Zn1 113.8(2) . . ?
C5 C40 C41 109.3(3) . . ?
N42 C41 C40 111.3(3) . . ?
C41 N42 C43 113.0(3) . . ?
C44 C43 N42 112.6(3) . . ?
C45 C44 C49 118.7(4) . . ?
C45 C44 C43 120.4(4) . . ?
C49 C44 C43 120.8(4) . . ?
C44 C45 C46 119.4(4) . . ?
C47 C46 C45 120.6(5) . . ?
C48 C47 C46 120.2(4) . . ?
C47 C48 C49 120.6(4) . . ?
C48 C49 C44 120.5(4) . . ?
O59 C50 C60 109.4(3) . . ?
O59 C50 P55 109.0(3) . . ?
C60 C50 P55 109.0(3) . . ?
O59 C50 P51 107.5(2) . . ?
C60 C50 P51 109.7(3) . . ?
P55 C50 P51 112.22(17) . . ?
O53 P51 O54 111.49(14) . . ?
O53 P51 O52 113.01(14) . . ?
O54 P51 O52 110.80(14) . . ?
O53 P51 C50 109.31(15) . . ?
O54 P51 C50 106.12(16) . . ?
O52 P51 C50 105.71(14) . . ?
P51 O52 Zn1 121.53(13) . . ?
P51 O53 Zn2 125.97(13) . . ?
O57 P55 O56 115.08(13) . . ?
O57 P55 O58 110.10(14) . . ?
O56 P55 O58 110.23(15) . . ?
O57 P55 C50 107.20(15) . . ?
O56 P55 C50 107.42(14) . . ?
O58 P55 C50 106.36(16) . . ?
P55 O56 Zn2 121.23(14) . . ?
P55 O57 Zn1 126.52(13) . . ?

loop_
_geom_bond_atom_site_label_1
_geom_bond_atom_site_label_2
_geom_bond_distance
_geom_bond_site_symmetry_2
_geom_bond_publ_flag
Zn1 O52 2.028(2) . ?
Zn1 O57 2.067(2) . ?
Zn1 O1 2.118(2) . ?
Zn1 N39 2.205(3) . ?
Zn1 N32 2.208(3) . ?
Zn1 N25 2.216(3) . ?
Zn2 O56 2.029(2) . ?
Zn2 O1 2.082(2) . ?
Zn2 O53 2.128(2) . ?
Zn2 N16 2.173(3) . ?
Zn2 N23 2.223(3) . ?
Zn2 N9 2.236(3) . ?
O1 C2 1.331(4) . ?
C2 C3 1.414(4) . ?
C2 C7 1.416(4) . ?
C3 C4 1.392(5) . ?
C3 C8 1.505(4) . ?
C4 C5 1.400(5) . ?
C5 C6 1.392(5) . ?
C5 C40 1.513(5) . ?
C6 C7 1.393(5) . ?
C7 C24 1.505(4) . ?
C8 N9 1.477(4) . ?
N9 C10 1.460(4) . ?
N9 C17 1.473(4) . ?
C10 C11 1.501(6) . ?
C11 N16 1.339(5) . ?
C11 C12 1.387(5) . ?
C12 C13 1.375(7) . ?
C13 C14 1.378(8) . ?
C14 C15 1.387(6) . ?
C15 N16 1.320(5) . ?
C17 C18 1.510(4) . ?
C18 N23 1.347(4) . ?
C18 C19 1.385(5) . ?
C19 C20 1.376(5) . ?
C20 C21 1.381(6) . ?
C21 C22 1.376(6) . ?
C22 N23 1.347(5) . ?
C24 N25 1.474(4) . ?
N25 C26 1.479(4) . ?
N25 C33 1.486(4) . ?
C26 C27 1.504(5) . ?
C27 N32 1.349(4) . ?
C27 C28 1.396(4) . ?
C28 C29 1.379(6) . ?
C29 C30 1.371(6) . ?
C30 C31 1.391(5) . ?
C31 N32 1.347(5) . ?
C33 C34 1.506(5) . ?
C34 N39 1.340(4) . ?
C34 C35 1.389(5) . ?
C35 C36 1.368(6) . ?
C36 C37 1.383(7) . ?
C37 C38 1.383(5) . ?
C38 N39 1.336(4) . ?
C40 C41 1.519(5) . ?
C41 N42 1.498(4) . ?
N42 C43 1.507(5) . ?
C43 C44 1.502(5) . ?
C44 C45 1.385(6) . ?
C44 C49 1.388(5) . ?
C45 C46 1.397(7) . ?
C46 C47 1.357(8) . ?
C47 C48 1.355(8) . ?
C48 C49 1.374(6) . ?
C50 O59 1.457(4) . ?
C50 C60 1.504(5) . ?
C50 P55 1.838(4) . ?
C50 P51 1.844(4) . ?
P51 O53 1.522(2) . ?
P51 O54 1.530(2) . ?
P51 O52 1.530(2) . ?
P55 O57 1.510(2) . ?
P55 O56 1.528(2) . ?
P55 O58 1.546(3) . ?

loop_
_geom_hbond_atom_site_label_D
_geom_hbond_atom_site_label_H
_geom_hbond_atom_site_label_A
_geom_hbond_distance_DH
_geom_hbond_distance_HA
_geom_hbond_distance_DA
_geom_hbond_angle_DHA
_geom_hbond_site_symmetry_A
_geom_hbond_publ_flag
N42 H42A O54 0.9000(1) 1.754(4) 2.651(3) 174.2(14) 1_455 yes
